data_7225990
loop_
_publ_author_name
'Ochoa, Mar\'ia Eugenia'
'Aguilar-Granda, Andr\'es'
'Ramirez-Montes, Pedro I.'
'Barba, Victor'
'L\'opez, Yliana'
'Santillan, Rosa'
'Farf\'an, Norberto'

_publ_section_title
;
 Designed synthesis of &#x201C;L&#x201D; shaped 17-halo-aryl-ethynyl
 steroids
;
_journal_issue 36
_journal_name_full CrystEngComm
_journal_page_first 6830
_journal_paper_doi 10.1039/C6CE01056C
_journal_volume 18
_journal_year 2016
_chemical_absolute_configuration rm
_chemical_formula_sum 'C27 H31 I O2'
_chemical_formula_weight 514.42
_space_group_IT_number 19
_symmetry_cell_setting orthorhombic
_symmetry_Int_Tables_number 19
_symmetry_space_group_name_Hall 'P 2ac 2ab'
_symmetry_space_group_name_H-M 'P 21 21 21'
_atom_sites_solution_hydrogens geom
_audit_conform_dict_location ftp://ftp.iucr.org/pub/cif_core.dic
_audit_conform_dict_name cif_core.dic
_audit_conform_dict_version 2.4.3
_audit_creation_date 2014-09-26T15:18:25-00:00
_audit_creation_method 'WinGX routine CIF_UPDATE'
_audit_update_record
;
2016-03-10 deposited with the CCDC.
2016-07-13 downloaded from the CCDC.
;
_cell_angle_alpha 90
_cell_angle_beta 90
_cell_angle_gamma 90
_cell_formula_units_Z 4
_cell_length_a 6.4755(2)
_cell_length_b 16.0635(3)
_cell_length_c 22.8738(3)
_cell_measurement_reflns_used 600
_cell_measurement_temperature 293(2)
_cell_measurement_theta_max 14
_cell_measurement_theta_min 1
_cell_measurement_wavelength 0.71073
_cell_volume 2379.31(9)
_computing_cell_refinement 'HKL Scalepack (Otwinowski & Minor 1997)'
_computing_data_collection 'Collect (Bruker AXS BV, 1997-2004)'
_computing_data_reduction 'HKL Denzo and Scalepack (Otwinowski & Minor 1997)'
_computing_molecular_graphics 'Ortep for Windows (Farrugia, 2012)'
_computing_publication_material 'WinGX publication routines (Farrugia, 2012)'
_computing_structure_refinement 'SHELXL-2014/7 (Sheldrick, 2014)'
_diffrn_ambient_temperature 293(2)
_diffrn_detector 'CCD plate'
_diffrn_detector_area_resol_mean 9
_diffrn_measured_fraction_theta_full 0.968
_diffrn_measured_fraction_theta_max 0.968
_diffrn_measurement_device '95mm CCD camera on \k-goniostat'
_diffrn_measurement_device_type KappaCCD
_diffrn_measurement_method 'CCD rotation images, thick slices'
_diffrn_orient_matrix_UB_11 -0.150077
_diffrn_orient_matrix_UB_12 0.01011
_diffrn_orient_matrix_UB_13 -0.007468
_diffrn_orient_matrix_UB_21 0.01096
_diffrn_orient_matrix_UB_22 -0.030474
_diffrn_orient_matrix_UB_23 -0.037995
_diffrn_orient_matrix_UB_31 -0.03471
_diffrn_orient_matrix_UB_32 -0.053334
_diffrn_orient_matrix_UB_33 0.020294
_diffrn_radiation_monochromator 'horizonally mounted graphite crystal'
_diffrn_radiation_probe x-ray
_diffrn_radiation_type MoK\a
_diffrn_radiation_wavelength 0.71073
_diffrn_reflns_av_R_equivalents 0.0494
_diffrn_reflns_Laue_measured_fraction_full 0.968
_diffrn_reflns_Laue_measured_fraction_max 0.968
_diffrn_reflns_limit_h_max 8
_diffrn_reflns_limit_h_min -8
_diffrn_reflns_limit_k_max 20
_diffrn_reflns_limit_k_min -17
_diffrn_reflns_limit_l_max 23
_diffrn_reflns_limit_l_min -29
_diffrn_reflns_number 19231
_diffrn_reflns_point_group_measured_fraction_full 0.976
_diffrn_reflns_point_group_measured_fraction_max 0.974
_diffrn_reflns_reduction_process
;
        Scaled and merged with Sortav
        R.H. Blessing, (1987) Cryst. Rev. 1, 3-58
        R.H. Blessing, (1989) J. Appl. Cryst. 22, 396-397
;
_diffrn_reflns_theta_full 25.242
_diffrn_reflns_theta_max 27.569
_diffrn_reflns_theta_min 2.957
_diffrn_source 'Enraf Nonius FR590'
_exptl_absorpt_coefficient_mu 1.366
_exptl_absorpt_correction_T_max 1.0434
_exptl_absorpt_correction_T_min 0.9171
_exptl_absorpt_correction_type multi-scan
_exptl_absorpt_process_details
;
[c.f. r.h. blessing, acta cryst. (1995), a51, 33-38]
;
_exptl_crystal_colour colourless
_exptl_crystal_density_diffrn 1.436
_exptl_crystal_density_method 'not measured'
_exptl_crystal_description prism
_exptl_crystal_F_000 1048
_exptl_crystal_size_max 0.29
_exptl_crystal_size_mid 0.23
_exptl_crystal_size_min 0.15
_refine_diff_density_max 0.918
_refine_diff_density_min -0.901
_refine_diff_density_rms 0.059
_refine_ls_abs_structure_details
;
 Refined as an inversion twin.
;
_refine_ls_abs_structure_Flack -0.04(3)
_refine_ls_extinction_method none
_refine_ls_goodness_of_fit_ref 1.038
_refine_ls_hydrogen_treatment constr
_refine_ls_matrix_type full
_refine_ls_number_constraints 0
_refine_ls_number_parameters 274
_refine_ls_number_reflns 5340
_refine_ls_number_restraints 0
_refine_ls_restrained_S_all 1.038
_refine_ls_R_factor_all 0.0503
_refine_ls_R_factor_gt 0.0419
_refine_ls_shift/su_max 0.001
_refine_ls_shift/su_mean 0
_refine_ls_structure_factor_coef Fsqd
_refine_ls_weighting_details 'w=1/[\s^2^(Fo^2^)+(0.0464P)^2^+1.4231P] where P=(Fo^2^+2Fc^2^)/3'
_refine_ls_weighting_scheme calc
_refine_ls_wR_factor_gt 0.1029
_refine_ls_wR_factor_ref 0.1079
_reflns_number_gt 4638
_reflns_number_total 5340
_reflns_threshold_expression 'I > 2\s(I)'
_cod_data_source_file c6ce01056c2.cif
_cod_data_source_block san817
_cod_depositor_comments 'Adding full bibliography for 7225988--7225998.cif.'
_cod_database_code 7225990

loop_
_symmetry_equiv_pos_as_xyz
'x, y, z'
'-x+1/2, -y, z+1/2'
'x+1/2, -y+1/2, -z'
'-x, y+1/2, -z+1/2'

loop_
_atom_site_label
_atom_site_type_symbol
_atom_site_fract_x
_atom_site_fract_y
_atom_site_fract_z
_atom_site_U_iso_or_equiv
_atom_site_adp_type
_atom_site_occupancy
_atom_site_calc_flag
C1 C -0.0144(13) 0.6196(4) 0.2459(3) 0.080(2) Uani 1 d
H1A H -0.1496 0.6381 0.2586 0.096 Uiso 1 calc
H1B H 0.087 0.6441 0.2719 0.096 Uiso 1 calc
C1A C 0.4759(8) 0.5924(3) 0.54986(18) 0.0406(10) Uani 1 d
C2 C 0.0227(17) 0.6512(6) 0.1859(3) 0.104(3) Uani 1 d
H2B H 0.0215 0.7116 0.1863 0.124 Uiso 1 calc
H2C H -0.0874 0.6325 0.1603 0.124 Uiso 1 calc
C2A C 0.6782(9) 0.5730(3) 0.5663(2) 0.0449(11) Uani 1 d
H2A H 0.7238 0.5182 0.5643 0.054 Uiso 1 calc
C3 C 0.2256(12) 0.6212(4) 0.1628(2) 0.0673(17) Uani 1 d
C3A C 0.8107(9) 0.6343(3) 0.5855(2) 0.0499(11) Uani 1 d
H3A H 0.9459 0.6211 0.5955 0.06 Uiso 1 calc
C4 C 0.2760(9) 0.5351(3) 0.17580(19) 0.0502(12) Uani 1 d
H4 H 0.3858 0.5106 0.1561 0.06 Uiso 1 calc
C4A C 0.7428(8) 0.7149(3) 0.5899(2) 0.0494(11) Uani 1 d
C5 C 0.1712(9) 0.4889(3) 0.2152(2) 0.0477(11) Uani 1 d
C5A C 0.5442(11) 0.7359(3) 0.5731(3) 0.0645(15) Uani 1 d
H5A H 0.5001 0.7909 0.5752 0.077 Uiso 1 calc
C6 C 0.2303(12) 0.3997(4) 0.2257(2) 0.0617(15) Uani 1 d
H6B H 0.3527 0.3866 0.2031 0.074 Uiso 1 calc
H6C H 0.1195 0.3637 0.2124 0.074 Uiso 1 calc
C6A C 0.4123(9) 0.6749(3) 0.5532(3) 0.0585(13) Uani 1 d
H6A H 0.279 0.6891 0.5418 0.07 Uiso 1 calc
C7 C 0.2727(10) 0.3828(3) 0.2902(2) 0.0517(12) Uani 1 d
H7A H 0.2952 0.3237 0.2958 0.062 Uiso 1 calc
H7B H 0.3978 0.4117 0.3017 0.062 Uiso 1 calc
C8 C 0.0955(7) 0.4111(3) 0.32892(17) 0.0372(9) Uani 1 d
H8 H -0.0263 0.3769 0.3205 0.045 Uiso 1 calc
C9 C 0.0424(8) 0.5034(3) 0.31739(17) 0.0378(8) Uani 1 d
H9 H 0.1669 0.535 0.3275 0.045 Uiso 1 calc
C10 C -0.0038(8) 0.5241(4) 0.2520(2) 0.0511(12) Uani 1 d
C11 C -0.1265(8) 0.5347(3) 0.3588(2) 0.0454(11) Uani 1 d
H11A H -0.2546 0.5061 0.3499 0.054 Uiso 1 calc
H11B H -0.1482 0.5937 0.3521 0.054 Uiso 1 calc
C12 C -0.0730(9) 0.5208(3) 0.42377(18) 0.0414(10) Uani 1 d
H12A H 0.0454 0.5547 0.4342 0.05 Uiso 1 calc
H12B H -0.1886 0.5379 0.4479 0.05 Uiso 1 calc
C13 C -0.0244(7) 0.4294(2) 0.43515(17) 0.0345(8) Uani 1 d
C14 C 0.1512(7) 0.4022(2) 0.39378(17) 0.0333(8) Uani 1 d
H14 H 0.2666 0.4403 0.4009 0.04 Uiso 1 calc
C15 C 0.2181(8) 0.3173(3) 0.41738(19) 0.0437(10) Uani 1 d
H15A H 0.1296 0.2734 0.4026 0.052 Uiso 1 calc
H15B H 0.3599 0.3052 0.4067 0.052 Uiso 1 calc
C16 C 0.1957(8) 0.3262(3) 0.48365(19) 0.0408(9) Uani 1 d
H16A H 0.3307 0.3277 0.502 0.049 Uiso 1 calc
H16B H 0.1193 0.2794 0.4995 0.049 Uiso 1 calc
C17 C 0.0772(7) 0.4092(2) 0.49553(17) 0.0356(8) Uani 1 d
C18 C -0.2204(8) 0.3765(3) 0.4283(2) 0.0496(11) Uani 1 d
H18A H -0.1887 0.3193 0.4364 0.074 Uiso 1 calc
H18B H -0.271 0.3814 0.389 0.074 Uiso 1 calc
H18C H -0.324 0.3958 0.4551 0.074 Uiso 1 calc
C19 C -0.2089(11) 0.4845(7) 0.2321(3) 0.086(2) Uani 1 d
H19A H -0.2287 0.4947 0.1911 0.129 Uiso 1 calc
H19B H -0.321 0.5085 0.2537 0.129 Uiso 1 calc
H19C H -0.2046 0.4255 0.239 0.129 Uiso 1 calc
C20 C 0.2224(8) 0.4752(3) 0.51377(19) 0.0404(10) Uani 1 d
C21 C 0.3380(9) 0.5285(3) 0.5301(2) 0.0453(11) Uani 1 d
O1 O 0.3350(11) 0.6638(3) 0.1309(2) 0.0916(17) Uani 1 d
O2 O -0.0782(6) 0.3997(2) 0.53967(13) 0.0456(7) Uani 1 d
H2 H -0.0235 0.3868 0.5707 0.068 Uiso 1 calc
I1 I 0.94604(7) 0.80771(3) 0.61983(2) 0.0788(2) Uani 1 d

loop_
_atom_site_aniso_label
_atom_site_aniso_U_11
_atom_site_aniso_U_22
_atom_site_aniso_U_33
_atom_site_aniso_U_23
_atom_site_aniso_U_13
_atom_site_aniso_U_12
C1 0.090(6) 0.077(4) 0.073(3) 0.028(3) 0.028(3) 0.041(4)
C1A 0.044(3) 0.038(2) 0.040(2) -0.0043(17) 0.0014(19) -0.0042(19)
C2 0.118(7) 0.105(6) 0.088(5) 0.045(4) 0.034(5) 0.056(6)
C2A 0.054(3) 0.034(2) 0.046(2) -0.0039(18) -0.001(2) 0.001(2)
C3 0.089(5) 0.066(4) 0.046(3) 0.011(2) 0.024(3) 0.016(3)
C3A 0.042(3) 0.047(3) 0.060(3) -0.004(2) -0.004(2) 0.002(2)
C4 0.056(3) 0.060(3) 0.035(2) 0.003(2) 0.007(2) 0.009(3)
C4A 0.041(3) 0.042(3) 0.065(3) -0.011(2) 0.003(2) -0.008(2)
C5 0.051(3) 0.056(3) 0.037(2) 0.0018(19) 0.001(2) 0.006(2)
C5A 0.052(3) 0.034(2) 0.108(4) -0.012(2) -0.002(3) 0.001(2)
C6 0.083(4) 0.055(3) 0.047(3) -0.005(2) 0.014(3) 0.006(3)
C6A 0.041(3) 0.043(3) 0.092(4) -0.005(2) -0.003(3) 0.003(2)
C7 0.065(3) 0.039(2) 0.051(3) 0.005(2) 0.016(2) 0.013(2)
C8 0.040(3) 0.035(2) 0.036(2) -0.0006(15) 0.0034(17) -0.0015(17)
C9 0.034(2) 0.040(2) 0.0387(19) 0.0033(15) 0.0010(19) 0.006(2)
C10 0.043(3) 0.070(3) 0.040(2) 0.008(2) 0.0031(19) 0.009(2)
C11 0.042(2) 0.048(3) 0.046(2) 0.0102(19) 0.0043(19) 0.015(2)
C12 0.048(3) 0.038(2) 0.039(2) 0.0025(16) 0.003(2) 0.013(2)
C13 0.032(2) 0.0339(19) 0.0376(19) 0.0031(15) -0.0018(16) -0.0002(17)
C14 0.032(2) 0.0256(18) 0.042(2) 0.0016(15) -0.0012(17) -0.0009(15)
C15 0.050(3) 0.030(2) 0.051(2) -0.0007(18) -0.001(2) 0.007(2)
C16 0.041(2) 0.030(2) 0.051(2) 0.0040(17) -0.0045(19) 0.0042(18)
C17 0.036(2) 0.0312(18) 0.040(2) 0.0007(15) 0.0011(18) 0.0019(18)
C18 0.037(2) 0.060(3) 0.052(3) 0.009(2) -0.003(2) -0.011(2)
C19 0.053(4) 0.160(8) 0.044(3) 0.002(4) -0.013(3) -0.009(4)
C20 0.046(3) 0.034(2) 0.042(2) 0.0008(17) -0.0030(19) 0.0009(19)
C21 0.051(3) 0.039(2) 0.045(2) -0.0033(18) -0.001(2) -0.004(2)
O1 0.139(5) 0.067(3) 0.069(3) 0.015(2) 0.045(3) 0.006(3)
O2 0.0447(19) 0.0490(17) 0.0432(15) 0.0081(13) 0.0069(14) 0.0048(16)
I1 0.0560(2) 0.0587(2) 0.1217(4) -0.0306(2) -0.0054(2) -0.01266(19)

loop_
_atom_type_symbol
_atom_type_description
_atom_type_scat_dispersion_real
_atom_type_scat_dispersion_imag
_atom_type_scat_source
C C 0.0033 0.0016 'International Tables Vol C Tables 4.2.6.8 and 6.1.1.4'
H H 0 0 'International Tables Vol C Tables 4.2.6.8 and 6.1.1.4'
O O 0.0106 0.006 'International Tables Vol C Tables 4.2.6.8 and 6.1.1.4'
I I -0.4742 1.8119 'International Tables Vol C Tables 4.2.6.8 and 6.1.1.4'

loop_
_geom_angle_atom_site_label_1
_geom_angle_atom_site_label_2
_geom_angle_atom_site_label_3
_geom_angle
C2 C1 C10 114.7(6)
C2 C1 H1A 108.6
C10 C1 H1A 108.6
C2 C1 H1B 108.6
C10 C1 H1B 108.6
H1A C1 H1B 107.6
C6A C1A C2A 118.4(4)
C6A C1A C21 121.0(5)
C2A C1A C21 120.6(4)
C1 C2 C3 111.1(6)
C1 C2 H2B 109.4
C3 C2 H2B 109.4
C1 C2 H2C 109.4
C3 C2 H2C 109.4
H2B C2 H2C 108
C3A C2A C1A 120.6(4)
C3A C2A H2A 119.7
C1A C2A H2A 119.7
O1 C3 C4 121.6(6)
O1 C3 C2 122.6(6)
C4 C3 C2 115.5(6)
C4A C3A C2A 119.9(5)
C4A C3A H3A 120
C2A C3A H3A 120
C5 C4 C3 123.2(5)
C5 C4 H4 118.4
C3 C4 H4 118.4
C3A C4A C5A 120.6(5)
C3A C4A I1 119.5(4)
C5A C4A I1 119.9(4)
C4 C5 C6 120.3(5)
C4 C5 C10 122.6(5)
C6 C5 C10 117.1(5)
C6A C5A C4A 119.6(5)
C6A C5A H5A 120.2
C4A C5A H5A 120.2
C5 C6 C7 111.7(4)
C5 C6 H6B 109.3
C7 C6 H6B 109.3
C5 C6 H6C 109.3
C7 C6 H6C 109.3
H6B C6 H6C 107.9
C5A C6A C1A 120.8(5)
C5A C6A H6A 119.6
C1A C6A H6A 119.6
C8 C7 C6 112.0(5)
C8 C7 H7A 109.2
C6 C7 H7A 109.2
C8 C7 H7B 109.2
C6 C7 H7B 109.2
H7A C7 H7B 107.9
C7 C8 C14 111.0(4)
C7 C8 C9 110.8(4)
C14 C8 C9 107.9(3)
C7 C8 H8 109
C14 C8 H8 109
C9 C8 H8 109
C11 C9 C8 111.6(4)
C11 C9 C10 112.7(4)
C8 C9 C10 114.2(4)
C11 C9 H9 105.8
C8 C9 H9 105.8
C10 C9 H9 105.8
C5 C10 C1 110.7(5)
C5 C10 C19 108.9(5)
C1 C10 C19 110.2(6)
C5 C10 C9 108.0(4)
C1 C10 C9 107.9(4)
C19 C10 C9 111.1(4)
C9 C11 C12 112.8(4)
C9 C11 H11A 109
C12 C11 H11A 109
C9 C11 H11B 109
C12 C11 H11B 109
H11A C11 H11B 107.8
C13 C12 C11 110.5(3)
C13 C12 H12A 109.5
C11 C12 H12A 109.5
C13 C12 H12B 109.5
C11 C12 H12B 109.5
H12A C12 H12B 108.1
C12 C13 C18 110.2(4)
C12 C13 C14 108.7(3)
C18 C13 C14 112.9(4)
C12 C13 C17 116.0(3)
C18 C13 C17 108.9(3)
C14 C13 C17 100.0(3)
C15 C14 C8 119.4(3)
C15 C14 C13 104.2(3)
C8 C14 C13 113.2(3)
C15 C14 H14 106.4
C8 C14 H14 106.4
C13 C14 H14 106.4
C16 C15 C14 103.9(3)
C16 C15 H15A 111
C14 C15 H15A 111
C16 C15 H15B 111
C14 C15 H15B 111
H15A C15 H15B 109
C15 C16 C17 107.4(3)
C15 C16 H16A 110.2
C17 C16 H16A 110.2
C15 C16 H16B 110.2
C17 C16 H16B 110.2
H16A C16 H16B 108.5
O2 C17 C20 108.9(3)
O2 C17 C16 112.1(3)
C20 C17 C16 110.4(4)
O2 C17 C13 110.4(4)
C20 C17 C13 111.6(3)
C16 C17 C13 103.3(3)
C13 C18 H18A 109.5
C13 C18 H18B 109.5
H18A C18 H18B 109.5
C13 C18 H18C 109.5
H18A C18 H18C 109.5
H18B C18 H18C 109.5
C10 C19 H19A 109.5
C10 C19 H19B 109.5
H19A C19 H19B 109.5
C10 C19 H19C 109.5
H19A C19 H19C 109.5
H19B C19 H19C 109.5
C21 C20 C17 178.2(5)
C20 C21 C1A 179.8(6)
C17 O2 H2 109.5

loop_
_geom_bond_atom_site_label_1
_geom_bond_atom_site_label_2
_geom_bond_distance
C1 C2 1.482(9)
C1 C10 1.541(9)
C1 H1A 0.97
C1 H1B 0.97
C1A C6A 1.390(7)
C1A C2A 1.398(7)
C1A C21 1.434(7)
C2 C3 1.496(11)
C2 H2B 0.97
C2 H2C 0.97
C2A C3A 1.378(7)
C2A H2A 0.93
C3 O1 1.225(8)
C3 C4 1.452(8)
C3A C4A 1.370(7)
C3A H3A 0.93
C4 C5 1.350(7)
C4 H4 0.93
C4A C5A 1.384(9)
C4A I1 2.104(5)
C5 C6 1.502(8)
C5 C10 1.521(7)
C5A C6A 1.378(8)
C5A H5A 0.93
C6 C7 1.524(8)
C6 H6B 0.97
C6 H6C 0.97
C6A H6A 0.93
C7 C8 1.520(7)
C7 H7A 0.97
C7 H7B 0.97
C8 C14 1.534(6)
C8 C9 1.545(6)
C8 H8 0.98
C9 C11 1.531(7)
C9 C10 1.561(6)
C9 H9 0.98
C10 C19 1.542(9)
C11 C12 1.543(6)
C11 H11A 0.97
C11 H11B 0.97
C12 C13 1.523(6)
C12 H12A 0.97
C12 H12B 0.97
C13 C18 1.535(6)
C13 C14 1.543(6)
C13 C17 1.564(6)
C14 C15 1.529(6)
C14 H14 0.98
C15 C16 1.529(6)
C15 H15A 0.97
C15 H15B 0.97
C16 C17 1.563(6)
C16 H16A 0.97
C16 H16B 0.97
C17 O2 1.433(6)
C17 C20 1.478(6)
C18 H18A 0.96
C18 H18B 0.96
C18 H18C 0.96
C19 H19A 0.96
C19 H19B 0.96
C19 H19C 0.96
C20 C21 1.196(7)
O2 H2 0.82

loop_
_geom_hbond_atom_site_label_D
_geom_hbond_atom_site_label_H
_geom_hbond_atom_site_label_A
_geom_hbond_distance_DH
_geom_hbond_distance_HA
_geom_hbond_distance_DA
_geom_hbond_angle_DHA
_geom_hbond_site_symmetry_A
O2 H2 O1 0.82 2.01 2.807(6) 163.2 2_565

loop_
_geom_torsion_atom_site_label_1
_geom_torsion_atom_site_label_2
_geom_torsion_atom_site_label_3
_geom_torsion_atom_site_label_4
_geom_torsion
C10 C1 C2 C3 -55.8(11)
C6A C1A C2A C3A 0.2(7)
C21 C1A C2A C3A -179.8(5)
C1 C2 C3 O1 -144.7(8)
C1 C2 C3 C4 41.0(11)
C1A C2A C3A C4A 1.5(7)
O1 C3 C4 C5 173.1(6)
C2 C3 C4 C5 -12.6(10)
C2A C3A C4A C5A -2.4(8)
C2A C3A C4A I1 179.6(4)
C3 C4 C5 C6 179.1(6)
C3 C4 C5 C10 -3.1(9)
C3A C4A C5A C6A 1.6(9)
I1 C4A C5A C6A 179.6(5)
C4 C5 C6 C7 125.5(6)
C10 C5 C6 C7 -52.5(7)
C4A C5A C6A C1A 0.2(10)
C2A C1A C6A C5A -1.0(8)
C21 C1A C6A C5A 178.9(5)
C5 C6 C7 C8 52.6(7)
C6 C7 C8 C14 -173.9(4)
C6 C7 C8 C9 -54.0(6)
C7 C8 C9 C11 -176.3(4)
C14 C8 C9 C11 -54.6(5)
C7 C8 C9 C10 54.4(6)
C14 C8 C9 C10 176.1(4)
C4 C5 C10 C1 -10.2(8)
C6 C5 C10 C1 167.7(5)
C4 C5 C10 C19 111.2(6)
C6 C5 C10 C19 -70.9(7)
C4 C5 C10 C9 -128.0(5)
C6 C5 C10 C9 49.9(6)
C2 C1 C10 C5 39.8(9)
C2 C1 C10 C19 -80.8(8)
C2 C1 C10 C9 157.7(7)
C11 C9 C10 C5 -179.0(4)
C8 C9 C10 C5 -50.2(6)
C11 C9 C10 C1 61.4(6)
C8 C9 C10 C1 -169.9(5)
C11 C9 C10 C19 -59.5(7)
C8 C9 C10 C19 69.2(6)
C8 C9 C11 C12 54.6(6)
C10 C9 C11 C12 -175.3(4)
C9 C11 C12 C13 -55.1(6)
C11 C12 C13 C18 -68.3(5)
C11 C12 C13 C14 55.9(5)
C11 C12 C13 C17 167.5(4)
C7 C8 C14 C15 -56.3(5)
C9 C8 C14 C15 -177.9(4)
C7 C8 C14 C13 -179.5(4)
C9 C8 C14 C13 58.9(5)
C12 C13 C14 C15 168.3(4)
C18 C13 C14 C15 -69.1(4)
C17 C13 C14 C15 46.4(4)
C12 C13 C14 C8 -60.4(4)
C18 C13 C14 C8 62.2(5)
C17 C13 C14 C8 177.7(3)
C8 C14 C15 C16 -163.3(4)
C13 C14 C15 C16 -35.8(4)
C14 C15 C16 C17 10.7(5)
C15 C16 C17 O2 136.6(4)
C15 C16 C17 C20 -101.8(4)
C15 C16 C17 C13 17.7(5)
C12 C13 C17 O2 84.9(5)
C18 C13 C17 O2 -40.0(5)
C14 C13 C17 O2 -158.5(3)
C12 C13 C17 C20 -36.4(5)
C18 C13 C17 C20 -161.3(4)
C14 C13 C17 C20 80.2(4)
C12 C13 C17 C16 -155.0(4)
C18 C13 C17 C16 80.1(4)
C14 C13 C17 C16 -38.5(4)
